data_4343875
loop_
_publ_author_name
'Mahe, N.'
'Bataille, T.'

_publ_section_title
;
 Synthesis, crystal structure from single-crystal and powder x-ray
 diffraction data, and thermal behavior of mixed potassium lanthanide
 squarates: thermal transformations of layered [Ln (H2 O)6)] K (H2 C2 O4)
 (C4 O4)2 into pillared Ln K (C4 O4)2 (Ln = Y, La, Gd, Er)
;
_journal_name_full 'Inorganic Chemistry'
_journal_page_first 8379
_journal_page_last 8386
_journal_volume 43
_journal_year 2004
_chemical_formula_sum 'C8 K O8 Y'
_chemical_name_systematic 'Y K (C4 O4)2'
_space_group_IT_number 124
_symmetry_space_group_name_Hall '-P 4 2c'
_symmetry_space_group_name_H-M 'P 4/m c c'
_cell_angle_alpha 90
_cell_angle_beta 90
_cell_angle_gamma 90
_cell_formula_units_Z 2
_cell_length_a 6.201
_cell_length_b 6.201
_cell_length_c 11.639
_cell_volume 447.547
_citation_journal_id_ASTM INOCAJ
_cod_data_source_file Mahe_INOCAJ_2004_446.cif
_cod_data_source_block C8K1O8Y1
_cod_original_cell_volume 447.5475
_cod_original_formula_sum 'C8 K1 O8 Y1'
_cod_database_code 4343875

loop_
_symmetry_equiv_pos_as_xyz
x,y,z
-y,x,z
-x,-y,z
y,-x,z
x,-y,-z+1/2
y,x,-z+1/2
-x,y,-z+1/2
-y,-x,-z+1/2
-x,-y,-z
y,-x,-z
x,y,-z
-y,x,-z
-x,y,z-1/2
-y,-x,z-1/2
x,-y,z-1/2
y,x,z-1/2

loop_
_atom_site_label
_atom_site_type_symbol
_atom_site_fract_x
_atom_site_fract_y
_atom_site_fract_z
_atom_site_occupancy
_atom_site_U_iso_or_equiv
O1 O-2 0.3327 0.2105 0.3614 1 0.0
Y1 Y+3 0.5 0.5 0.75 1 0.0
C1 C+1 0.4284 0.0876 0.4386 1 0.0
K1 K+1 0 0 0.25 1 0.0
